data_2224144
loop_
_publ_author_name
'Hassan, Ibrahim N.'
'Yamin, Bohari M.'
'Kassim, Mohammad B.'

_publ_section_title
;
 Methyl 2-(3-benzoylthioureido)acetate
;
_journal_coeditor_code CI2952
_journal_issue 12
_journal_name_full 'Acta Crystallographica Section E'
_journal_page_first o3078
_journal_paper_doi 10.1107/S1600536809046169
_journal_volume 65
_journal_year 2009
_chemical_formula_iupac 'C11 H12 N2 O3 S'
_chemical_formula_moiety 'C11 H12 N2 O3 S'
_chemical_formula_sum 'C11 H12 N2 O3 S'
_chemical_formula_weight 252.29
_chemical_name_systematic
;
Methyl 2-(3-benzoylthioureido)acetate
;
_space_group_IT_number 14
_symmetry_cell_setting monoclinic
_symmetry_space_group_name_Hall '-P 2yn'
_symmetry_space_group_name_H-M 'P 1 21/n 1'
_atom_sites_solution_hydrogens geom
_atom_sites_solution_primary direct
_atom_sites_solution_secondary difmap
_audit_creation_method SHELXL-97
_cell_angle_alpha 90.00
_cell_angle_beta 96.210(2)
_cell_angle_gamma 90.00
_cell_formula_units_Z 4
_cell_length_a 14.5804(15)
_cell_length_b 4.9740(5)
_cell_length_c 16.9133(16)
_cell_measurement_reflns_used 871
_cell_measurement_temperature 298(2)
_cell_measurement_theta_max 25.50
_cell_measurement_theta_min 1.75
_cell_volume 1219.4(2)
_computing_cell_refinement 'SAINT (Bruker, 2000)'
_computing_data_collection 'SMART (Bruker, 2000)'
_computing_data_reduction 'SAINT (Bruker, 2000)'
_computing_molecular_graphics 'SHELXTL (Sheldrick, 2008)'
_computing_publication_material
;
SHELXTL (Sheldrick, 2008), PARST (Nardelli, 1995) and
PLATON (Spek, 2009)
;
_computing_structure_refinement 'SHELXL97 (Sheldrick, 2008)'
_computing_structure_solution 'SHELXS97 (Sheldrick, 2008)'
_diffrn_ambient_temperature 298(2)
_diffrn_measured_fraction_theta_full 1.000
_diffrn_measured_fraction_theta_max 1.000
_diffrn_measurement_device_type
;
Bruker SMART APEX CCD area-detector
;
_diffrn_measurement_method \w
_diffrn_radiation_monochromator graphite
_diffrn_radiation_source 'fine-focus sealed tube'
_diffrn_radiation_type MoK\a
_diffrn_radiation_wavelength 0.71073
_diffrn_reflns_av_R_equivalents 0.0480
_diffrn_reflns_av_sigmaI/netI 0.0522
_diffrn_reflns_limit_h_max 17
_diffrn_reflns_limit_h_min -17
_diffrn_reflns_limit_k_max 6
_diffrn_reflns_limit_k_min -5
_diffrn_reflns_limit_l_max 20
_diffrn_reflns_limit_l_min -17
_diffrn_reflns_number 6881
_diffrn_reflns_theta_full 25.50
_diffrn_reflns_theta_max 25.50
_diffrn_reflns_theta_min 1.75
_diffrn_standards_number 0
_exptl_absorpt_coefficient_mu 0.263
_exptl_absorpt_correction_T_max 0.9844
_exptl_absorpt_correction_T_min 0.8840
_exptl_absorpt_correction_type multi-scan
_exptl_absorpt_process_details '(SADABS; Bruker, 2000)'
_exptl_crystal_colour colourless
_exptl_crystal_density_diffrn 1.374
_exptl_crystal_density_method 'not measured'
_exptl_crystal_description Needle
_exptl_crystal_F_000 528
_exptl_crystal_size_max 0.48
_exptl_crystal_size_mid 0.14
_exptl_crystal_size_min 0.06
_refine_diff_density_max 0.260
_refine_diff_density_min -0.180
_refine_ls_extinction_method none
_refine_ls_goodness_of_fit_ref 1.240
_refine_ls_hydrogen_treatment constr
_refine_ls_matrix_type full
_refine_ls_number_parameters 154
_refine_ls_number_reflns 2264
_refine_ls_number_restraints 0
_refine_ls_restrained_S_all 1.240
_refine_ls_R_factor_all 0.1310
_refine_ls_R_factor_gt 0.0890
_refine_ls_shift/su_max 0.001
_refine_ls_shift/su_mean 0.000
_refine_ls_structure_factor_coef Fsqd
_refine_ls_weighting_details 'calc w=1/[\s^2^(Fo^2^)+(0.0474P)^2^+0.746P] where P=(Fo^2^+2Fc^2^)/3'
_refine_ls_weighting_scheme calc
_refine_ls_wR_factor_gt 0.1572
_refine_ls_wR_factor_ref 0.1720
_reflns_number_gt 1600
_reflns_number_total 2264
_reflns_threshold_expression I>2\s(I)
_cod_data_source_file ci2952.cif
_cod_data_source_block I
_cod_depositor_comments
;
The following automatic conversions were performed:
'_symmetry_cell_setting' value 'Monoclinic' changed to 'monoclinic'
according to '/home/saulius/struct/CIF-dictionaries/cif_core.dic'
dictionary named 'cif_core.dic' version 2.4.1 from 2010-06-29.

Automatic conversion script
Id: cif_fix_enum 1527 2010-12-29 10:47:43Z saulius 

The following automatic conversions were performed:

'_symmetry_cell_setting' value 'Monoclinic' changed to 'monoclinic'
according to /home/saulius/struct/CIF-dictionaries/cif_core.dic
dictionary named 'cif_core.dic' version 2.4.1 from 2010-06-29.

Automatic conversion script
Id: cif_fix_values 1715 2011-07-08 13:25:40Z adriana 
;
_cod_original_sg_symbol_H-M 'P 21/n'
_cod_database_code 2224144
_cod_database_fobs_code 2224144

loop_
_symmetry_equiv_pos_as_xyz
'x, y, z'
'-x+1/2, y+1/2, -z+1/2'
'-x, -y, -z'
'x-1/2, -y-1/2, z-1/2'

loop_
_atom_site_type_symbol
_atom_site_label
_atom_site_fract_x
_atom_site_fract_y
_atom_site_fract_z
_atom_site_U_iso_or_equiv
_atom_site_adp_type
_atom_site_calc_flag
_atom_site_refinement_flags
_atom_site_occupancy
_atom_site_disorder_assembly
_atom_site_disorder_group
S S1 0.50901(8) 0.0880(3) 0.62465(7) 0.0818(5) Uani d . 1 . .
O O1 0.2035(2) 0.1002(7) 0.53998(17) 0.0725(10) Uani d . 1 . .
N N1 0.3541(2) -0.0034(7) 0.53458(18) 0.0545(9) Uani d . 1 . .
H H1A 0.3909 -0.0822 0.5055 0.065 Uiso calc R 1 . .
C C9 0.3780(3) 0.4046(9) 0.7161(2) 0.0610(12) Uani d . 1 . .
H H9A 0.3380 0.5543 0.7257 0.073 Uiso calc R 1 . .
H H9B 0.4388 0.4763 0.7105 0.073 Uiso calc R 1 . .
C C6 0.2391(3) -0.2034(9) 0.4391(2) 0.0494(10) Uani d . 1 . .
N N2 0.3429(2) 0.2733(8) 0.64340(18) 0.0576(10) Uani d . 1 . .
H H2A 0.2854 0.2906 0.6265 0.069 Uiso calc R 1 . .
O O3 0.4423(2) 0.3093(7) 0.84511(17) 0.0740(10) Uani d . 1 . .
C C7 0.2621(3) -0.0237(9) 0.5083(2) 0.0535(11) Uani d . 1 . .
C C1 0.2954(3) -0.4110(9) 0.4191(2) 0.0555(11) Uani d . 1 . .
H H1B 0.3509 -0.4435 0.4501 0.067 Uiso calc R 1 . .
O O2 0.3394(2) 0.0172(7) 0.7891(2) 0.0812(10) Uani d . 1 . .
C C10 0.3840(3) 0.2182(10) 0.7862(2) 0.0553(11) Uani d . 1 . .
C C8 0.3961(3) 0.1265(9) 0.6015(2) 0.0542(11) Uani d . 1 . .
C C5 0.1559(3) -0.1619(9) 0.3927(2) 0.0602(12) Uani d . 1 . .
H H5A 0.1168 -0.0250 0.4056 0.072 Uiso calc R 1 . .
C C4 0.1308(3) -0.3236(10) 0.3269(3) 0.0654(13) Uani d . 1 . .
H H4A 0.0753 -0.2938 0.2956 0.078 Uiso calc R 1 . .
C C3 0.1877(4) -0.5258(11) 0.3085(3) 0.0704(14) Uani d . 1 . .
H H3A 0.1707 -0.6352 0.2647 0.084 Uiso calc R 1 . .
C C2 0.2700(3) -0.5688(10) 0.3542(3) 0.0640(13) Uani d . 1 . .
H H2B 0.3088 -0.7062 0.3409 0.077 Uiso calc R 1 . .
C C11 0.4497(4) 0.1530(13) 0.9180(3) 0.0918(19) Uani d . 1 . .
H H11A 0.4937 0.2362 0.9568 0.138 Uiso calc R 1 . .
H H11B 0.4698 -0.0259 0.9074 0.138 Uiso calc R 1 . .
H H11C 0.3906 0.1454 0.9381 0.138 Uiso calc R 1 . .

loop_
_atom_site_aniso_label
_atom_site_aniso_U_11
_atom_site_aniso_U_22
_atom_site_aniso_U_33
_atom_site_aniso_U_12
_atom_site_aniso_U_13
_atom_site_aniso_U_23
S1 0.0492(7) 0.1335(14) 0.0612(8) 0.0052(8) -0.0012(5) -0.0188(8)
O1 0.0499(18) 0.093(3) 0.075(2) 0.0001(17) 0.0082(15) -0.0248(19)
N1 0.0436(19) 0.070(3) 0.049(2) 0.0069(17) 0.0017(15) -0.0076(18)
C9 0.065(3) 0.059(3) 0.058(3) -0.006(2) 0.006(2) -0.009(2)
C6 0.049(2) 0.055(3) 0.045(2) -0.014(2) 0.0068(19) 0.003(2)
N2 0.052(2) 0.066(3) 0.054(2) 0.0030(19) -0.0007(17) -0.0090(19)
O3 0.073(2) 0.095(3) 0.0531(18) -0.0153(19) 0.0021(15) -0.0035(18)
C7 0.048(2) 0.058(3) 0.055(3) -0.002(2) 0.008(2) 0.002(2)
C1 0.062(3) 0.051(3) 0.054(3) -0.004(2) 0.005(2) 0.001(2)
O2 0.092(2) 0.065(2) 0.086(2) -0.017(2) 0.0060(18) 0.0004(19)
C10 0.051(3) 0.056(3) 0.060(3) 0.001(2) 0.014(2) -0.009(2)
C8 0.054(3) 0.062(3) 0.045(2) -0.001(2) 0.0012(19) 0.001(2)
C5 0.058(3) 0.060(3) 0.063(3) -0.007(2) 0.008(2) -0.003(2)
C4 0.059(3) 0.075(4) 0.059(3) -0.016(3) -0.006(2) 0.006(3)
C3 0.093(4) 0.063(3) 0.054(3) -0.018(3) 0.005(3) -0.004(3)
C2 0.080(3) 0.051(3) 0.062(3) 0.000(2) 0.011(2) -0.005(2)
C11 0.098(4) 0.123(5) 0.055(3) 0.017(4) 0.008(3) 0.011(3)

loop_
_atom_type_symbol
_atom_type_description
_atom_type_scat_dispersion_real
_atom_type_scat_dispersion_imag
_atom_type_scat_source
C C 0.0033 0.0016 'International Tables Vol C Tables 4.2.6.8 and 6.1.1.4'
H H 0.0000 0.0000 'International Tables Vol C Tables 4.2.6.8 and 6.1.1.4'
N N 0.0061 0.0033 'International Tables Vol C Tables 4.2.6.8 and 6.1.1.4'
O O 0.0106 0.0060 'International Tables Vol C Tables 4.2.6.8 and 6.1.1.4'
S S 0.1246 0.1234 'International Tables Vol C Tables 4.2.6.8 and 6.1.1.4'

loop_
_geom_angle_atom_site_label_1
_geom_angle_atom_site_label_2
_geom_angle_atom_site_label_3
_geom_angle_site_symmetry_1
_geom_angle_site_symmetry_3
_geom_angle
_geom_angle_publ_flag
C7 N1 C8 . . 129.0(3) ?
C7 N1 H1A . . 115.5 ?
C8 N1 H1A . . 115.5 ?
N2 C9 C10 . . 112.4(4) ?
N2 C9 H9A . . 109.1 ?
C10 C9 H9A . . 109.1 ?
N2 C9 H9B . . 109.1 ?
C10 C9 H9B . . 109.1 ?
H9A C9 H9B . . 107.9 ?
C1 C6 C5 . . 118.6(4) ?
C1 C6 C7 . . 123.6(4) ?
C5 C6 C7 . . 117.9(4) ?
C8 N2 C9 . . 122.3(4) ?
C8 N2 H2A . . 118.9 ?
C9 N2 H2A . . 118.9 ?
C10 O3 C11 . . 116.2(4) ?
O1 C7 N1 . . 121.8(4) ?
O1 C7 C6 . . 122.7(4) ?
N1 C7 C6 . . 115.5(4) ?
C2 C1 C6 . . 120.5(4) ?
C2 C1 H1B . . 119.7 ?
C6 C1 H1B . . 119.7 ?
O2 C10 O3 . . 124.4(4) ?
O2 C10 C9 . . 124.3(4) ?
O3 C10 C9 . . 111.3(4) ?
N2 C8 N1 . . 117.4(4) ?
N2 C8 S1 . . 124.0(3) ?
N1 C8 S1 . . 118.6(3) ?
C6 C5 C4 . . 120.4(4) ?
C6 C5 H5A . . 119.8 ?
C4 C5 H5A . . 119.8 ?
C3 C4 C5 . . 119.8(4) ?
C3 C4 H4A . . 120.1 ?
C5 C4 H4A . . 120.1 ?
C4 C3 C2 . . 120.2(5) ?
C4 C3 H3A . . 119.9 ?
C2 C3 H3A . . 119.9 ?
C1 C2 C3 . . 120.5(5) ?
C1 C2 H2B . . 119.8 ?
C3 C2 H2B . . 119.8 ?
O3 C11 H11A . . 109.5 ?
O3 C11 H11B . . 109.5 ?
H11A C11 H11B . . 109.5 ?
O3 C11 H11C . . 109.5 ?
H11A C11 H11C . . 109.5 ?
H11B C11 H11C . . 109.5 ?

loop_
_geom_bond_atom_site_label_1
_geom_bond_atom_site_label_2
_geom_bond_site_symmetry_2
_geom_bond_distance
_geom_bond_publ_flag
S1 C8 . 1.661(4) ?
O1 C7 . 1.223(5) ?
N1 C7 . 1.371(5) ?
N1 C8 . 1.387(5) ?
N1 H1A . 0.86 ?
C9 N2 . 1.437(5) ?
C9 C10 . 1.499(6) ?
C9 H9A . 0.97 ?
C9 H9B . 0.97 ?
C6 C1 . 1.384(6) ?
C6 C5 . 1.386(5) ?
C6 C7 . 1.482(6) ?
N2 C8 . 1.326(5) ?
N2 H2A . 0.86 ?
O3 C10 . 1.318(5) ?
O3 C11 . 1.452(5) ?
C1 C2 . 1.368(6) ?
C1 H1B . 0.93 ?
O2 C10 . 1.197(5) ?
C5 C4 . 1.389(6) ?
C5 H5A . 0.93 ?
C4 C3 . 1.361(6) ?
C4 H4A . 0.93 ?
C3 C2 . 1.372(6) ?
C3 H3A . 0.93 ?
C2 H2B . 0.93 ?
C11 H11A . 0.96 ?
C11 H11B . 0.96 ?
C11 H11C . 0.96 ?

loop_
_geom_hbond_atom_site_label_D
_geom_hbond_atom_site_label_H
_geom_hbond_atom_site_label_A
_geom_hbond_site_symmetry_A
_geom_hbond_distance_DH
_geom_hbond_distance_HA
_geom_hbond_distance_DA
_geom_hbond_angle_DHA
_geom_hbond_publ_flag
N2 H2A O1 1_555 0.86 2.02 2.676(4) 132 yes
C9 H9B S1 1_555 0.97 2.68 3.027(4) 101 no
N1 H1A S1 3_656 0.86 2.77 3.547(3) 151 yes
C9 H9A O2 1_565 0.97 2.54 3.358(6) 142 yes
C9 H9A O2 2_556 0.97 2.58 3.211(5) 123 yes

loop_
_cod_related_entry_id
_cod_related_entry_database
_cod_related_entry_code
1 ChemSpider 24743778
